data_7710614
loop_
_publ_author_name
'Wang, Shichun'
'Heng, Yi'
'Li, Tongyu'
'Wang, Dongwei'
'Hou, Guohua'
'Zi, Guofu'
'Walter, Marc D.'

_publ_section_title
;
 Intrinsic reactivity of
 [\h<sup>5</sup>-1,3-(Me<sub>3</sub>Si)<sub>2</sub>C<sub>5</sub>H<sub>3</sub>]<sub>2</sub>U(\h<sup>4</sup>-C<sub>4</sub>Ph<sub>2</sub>)
 in small molecule activation.
;
_journal_issue 29
_journal_name_full 'Dalton transactions (Cambridge, England : 2003)'
_journal_page_first 11072
_journal_page_last 11085
_journal_paper_doi 10.1039/d2dt01730j
_journal_volume 51
_journal_year 2022
_chemical_formula_moiety 'C45 H62 N2 Si4 U, C6 H6'
_chemical_formula_sum 'C51 H68 N2 Si4 U'
_chemical_formula_weight 1059.46
_space_group_crystal_system triclinic
_space_group_IT_number 2
_space_group_name_Hall '-P 1'
_space_group_name_H-M_alt 'P -1'
_atom_sites_solution_hydrogens geom
_atom_sites_solution_primary dual
_audit_creation_date 2021-04-21
_audit_creation_method
;
Olex2 1.2
(compiled 2018.05.29 svn.r3508 for OlexSys, GUI svn.r5506)
;
_audit_update_record
;
2022-05-12 deposited with the CCDC.	2022-06-27 downloaded from the CCDC.
;
_cell_angle_alpha 93.068(2)
_cell_angle_beta 92.354(2)
_cell_angle_gamma 108.278(2)
_cell_formula_units_Z 2
_cell_length_a 11.1296(3)
_cell_length_b 11.5631(3)
_cell_length_c 20.5536(2)
_cell_measurement_reflns_used 25698
_cell_measurement_temperature 99.99(10)
_cell_measurement_theta_max 76.1950
_cell_measurement_theta_min 4.0020
_cell_volume 2503.37(10)
_computing_cell_refinement 'CrysAlisPro 1.171.40.84a (Rigaku OD, 2020)'
_computing_data_collection 'CrysAlisPro 1.171.40.84a (Rigaku OD, 2020)'
_computing_data_reduction 'CrysAlisPro 1.171.40.84a (Rigaku OD, 2020)'
_computing_molecular_graphics 'Olex2 (Dolomanov et al., 2009)'
_computing_publication_material 'Olex2 (Dolomanov et al., 2009)'
_computing_structure_refinement 'ShelXL (Sheldrick, 2015)'
_computing_structure_solution 'ShelXT (Sheldrick, 2015)'
_diffrn_ambient_environment N~2~
_diffrn_ambient_temperature 99.99(10)
_diffrn_detector 'Hybrid Pixel Array Detector'
_diffrn_detector_area_resol_mean 10.0000
_diffrn_detector_type HyPix
_diffrn_measured_fraction_theta_full 0.997
_diffrn_measured_fraction_theta_max 0.956
_diffrn_measurement_details
;
List of Runs (angles in degrees, time in seconds):

  # Type    Start    End  Width  t~exp~   \w     \q     \k     \f   Frames
#--------------------------------------------------------------------------
  1  \w    104.00 130.00   0.50    0.08    --  104.75  30.00 150.00   52
  2  \w    144.00 178.00   0.50    0.08    --  104.75  30.00 150.00   68
  3  \w     70.00  95.00   0.50    0.05    --   46.95 134.00-140.00   50
  4  \w     90.00 116.00   0.50    0.05    --   46.95 135.00  38.00   52
  5  \w    -24.00  29.00   0.50    0.05    --  -46.95  19.00  30.00  106
  6  \w    -69.00 -30.00   0.50    0.08    -- -102.00  61.00  90.00   78
  7  \w    -60.00 -34.00   0.50    0.08    -- -102.00  61.00  60.00   52
  8  \w   -103.00 -64.00   0.50    0.08    -- -102.00  77.00   0.00   78
  9  \w    -66.00 -41.00   0.50    0.08    -- -102.00  61.00-180.00   50
 10  \w    -23.00  28.00   0.50    0.05    --  -46.95  19.00 -90.00  102
 11  \w    114.00 139.00   0.50    0.08    --  104.75 135.00  38.00   50
 12  \w    144.00 173.00   0.50    0.08    --  104.75 125.00 -30.00   58
 13  \w     92.00 178.00   0.50    0.08    --  104.75 125.00   0.00  172
 14  \w     87.00 124.00   0.50    0.08    --  104.75 125.00 -30.00   74
 15  \w     80.00 177.00   0.50    0.08    --  104.75 125.00  90.00  194
 16  \w     76.00 160.00   0.50    0.08    --  104.75 125.00-120.00  168
 17  \w     81.00 133.00   0.50    0.08    --  104.75 134.00-140.00  104
 18  \w    -24.00  21.00   0.50    0.05    --   46.95 -19.00 -30.00   90
 19  \w     38.00  66.00   0.50    0.08    --  104.75 -61.00-180.00   56
 20  \w     70.00 105.00   0.50    0.08    --  104.75 -77.00 -60.00   70
 21  \w     33.00  61.00   0.50    0.08    --  104.75 -77.00 -60.00   56
 22  \w     32.00  73.00   0.50    0.08    --  104.75 -61.00 -30.00   82
 23  \w     44.00  72.00   0.50    0.08    --  104.75 -61.00 150.00   56
 24  \w     78.00 109.00   0.50    0.08    --  104.75 -94.00   0.00   62
 25  \w     85.00 122.00   0.50    0.08    --  104.75-135.00 -26.00   74
 26  \w     58.00  83.00   0.50    0.05    --   46.95-135.00 -26.00   50
 27  \w     50.00 104.00   0.50    0.08    --  104.75 -94.00  90.00  108
 28  \w     90.00 124.00   0.50    0.08    --  104.75-134.00 152.00   68
 29  \w     38.00 106.00   0.50    0.08    --  104.75 -94.00 150.00  136
 30  \w     38.00 100.00   0.50    0.05    --   46.95-134.00 152.00  124
 31  \w    -82.00 -56.00   0.50    0.05    --  -46.95 135.00  38.00   52
 32  \w   -123.00 -87.00   0.50    0.08    -- -102.00 134.00-140.00   72
 33  \w    -80.00 -47.00   0.50    0.08    -- -102.00 134.00-140.00   66
 34  \w    -82.00 -57.00   0.50    0.05    --  -46.95 134.00-140.00   50
 35  \w   -123.00 -30.00   0.50    0.08    -- -102.00 135.00  38.00  186
 36  \w   -169.00-104.00   0.50    0.08    -- -102.00 -15.00 -90.00  130
 37  \w   -168.00-142.00   0.50    0.08    -- -102.00 -61.00-180.00   52
 38  \w   -124.00 -86.00   0.50    0.08    -- -102.00 -61.00-180.00   76
 39  \w   -118.00 -24.00   0.50    0.05    --  -46.95 -77.00 -30.00  188
 40  \w   -172.00 -89.00   0.50    0.08    -- -102.00 -45.00  30.00  166
 41  \w   -117.00 -79.00   0.50    0.05    --  -46.95-125.00   0.00   76
 42  \w   -119.00 -67.00   0.50    0.05    --  -46.95-135.00 -26.00  104
 43  \w   -174.00-149.00   0.50    0.08    -- -102.00 -94.00 -90.00   50
 44  \w   -139.00 -97.00   0.50    0.08    -- -102.00 -94.00 -90.00   84
 45  \w   -144.00-119.00   0.50    0.08    -- -102.00-135.00 -26.00   50
 46  \w    -94.00 -66.00   0.50    0.05    --  -46.95-134.00 152.00   56
 47  \w   -145.00-120.00   0.50    0.08    -- -102.00-134.00 152.00   50
;
_diffrn_measurement_device 'four-circle diffractometer'
_diffrn_measurement_device_type 'XtaLAB Synergy R, DW system, HyPix'
_diffrn_measurement_method '\w scans'
_diffrn_orient_matrix_type 'CrysAlisPro convention (1999,Acta A55,543-557)'
_diffrn_orient_matrix_UB_11 -0.0049900000
_diffrn_orient_matrix_UB_12 0.0013064000
_diffrn_orient_matrix_UB_13 0.0748203000
_diffrn_orient_matrix_UB_21 0.1412502000
_diffrn_orient_matrix_UB_22 0.0767738000
_diffrn_orient_matrix_UB_23 0.0075296000
_diffrn_orient_matrix_UB_31 -0.0367880000
_diffrn_orient_matrix_UB_32 0.1178472000
_diffrn_orient_matrix_UB_33 0.0005454000
_diffrn_radiation_monochromator mirror
_diffrn_radiation_probe x-ray
_diffrn_radiation_type CuK\a
_diffrn_radiation_wavelength 1.54184
_diffrn_reflns_av_R_equivalents 0.0703
_diffrn_reflns_av_unetI/netI 0.0606
_diffrn_reflns_Laue_measured_fraction_full 0.997
_diffrn_reflns_Laue_measured_fraction_max 0.956
_diffrn_reflns_limit_h_max 13
_diffrn_reflns_limit_h_min -14
_diffrn_reflns_limit_k_max 14
_diffrn_reflns_limit_k_min -11
_diffrn_reflns_limit_l_max 25
_diffrn_reflns_limit_l_min -25
_diffrn_reflns_number 34664
_diffrn_reflns_point_group_measured_fraction_full 0.997
_diffrn_reflns_point_group_measured_fraction_max 0.956
_diffrn_reflns_theta_full 67.684
_diffrn_reflns_theta_max 76.584
_diffrn_reflns_theta_min 4.036
_diffrn_source 'Rotating-anode X-ray tube'
_diffrn_source_type 'Rigaku (Cu) X-ray Source'
_exptl_absorpt_coefficient_mu 10.295
_exptl_absorpt_correction_T_max 1.00000
_exptl_absorpt_correction_T_min 0.73446
_exptl_absorpt_correction_type multi-scan
_exptl_absorpt_process_details
;
CrysAlisPro 1.171.40.84a (Rigaku Oxford Diffraction, 2020)
Empirical absorption correction using spherical harmonics,
implemented in SCALE3 ABSPACK scaling algorithm.
;
_exptl_crystal_colour brown
_exptl_crystal_colour_primary brown
_exptl_crystal_density_diffrn 1.406
_exptl_crystal_description block
_exptl_crystal_F_000 1072
_exptl_crystal_size_max 0.1
_exptl_crystal_size_mid 0.1
_exptl_crystal_size_min 0.1
_refine_diff_density_max 1.849
_refine_diff_density_min -2.120
_refine_diff_density_rms 0.179
_refine_ls_extinction_method none
_refine_ls_goodness_of_fit_ref 1.081
_refine_ls_hydrogen_treatment constr
_refine_ls_matrix_type full
_refine_ls_number_parameters 537
_refine_ls_number_reflns 10052
_refine_ls_number_restraints 0
_refine_ls_restrained_S_all 1.081
_refine_ls_R_factor_all 0.0440
_refine_ls_R_factor_gt 0.0402
_refine_ls_shift/su_max 0.002
_refine_ls_shift/su_mean 0.000
_refine_ls_structure_factor_coef Fsqd
_refine_ls_weighting_details 'w=1/[\s^2^(Fo^2^)+(0.0376P)^2^+12.7437P] where P=(Fo^2^+2Fc^2^)/3'
_refine_ls_weighting_scheme calc
_refine_ls_wR_factor_gt 0.1004
_refine_ls_wR_factor_ref 0.1021
_reflns_Friedel_coverage 0.000
_reflns_number_gt 9412
_reflns_number_total 10052
_reflns_threshold_expression 'I > 2\s(I)'
_cod_data_source_file d2dt01730j2.cif
_cod_data_source_block compound11
_cod_depositor_comments 'Adding full bibliography for 7710605--7710617.cif.'
_cod_database_code 7710614
_shelx_shelxl_version_number 2014/7
_chemical_oxdiff_formula C1H1N1Si1U1
_shelx_space_group_comment
;
The symmetry employed for this shelxl refinement is uniquely defined
by the following loop, which should always be used as a source of
symmetry information in preference to the above space-group names.
They are only intended as comments.
;
_shelx_estimated_absorpt_t_max 0.426
_shelx_estimated_absorpt_t_min 0.426
_diffrn_oxdiff_digest_frames
;
011a884470229bde7ce3f3bd455b4573f0000599111
;
_reflns_odcompleteness_completeness 99.87
_reflns_odcompleteness_iscentric 1
_reflns_odcompleteness_theta 66.97
_olex2_refinement_description
;
1. Fixed Uiso
 At 1.2 times of:
  All C(H) groups
 At 1.5 times of:
  All C(H,H,H) groups
2.a Ternary CH refined with riding coordinates:
 C29(H29)
2.b Aromatic/amide H refined with riding coordinates:
 C2(H2), C4(H4), C5(H5), C13(H13), C15(H15), C16(H16), C24(H24), C25(H25),
 C26(H26), C27(H27), C28(H28), C34(H34), C35(H35), C36(H36), C37(H37), C38(H38),
  C40(H40), C42(H42), C43(H43), C46(H46), C47(H47), C48(H48), C49(H49),
 C50(H50), C51(H51)
2.c Idealised Me refined as rotating group:
 C6(H6A,H6B,H6C), C7(H7A,H7B,H7C), C8(H8A,H8B,H8C), C9(H9A,H9B,H9C), C10(H10A,
 H10B,H10C), C11(H11A,H11B,H11C), C17(H17A,H17B,H17C), C18(H18A,H18B,H18C),
 C19(H19A,H19B,H19C), C20(H20A,H20B,H20C), C21(H21A,H21B,H21C), C22(H22A,H22B,
 H22C), C44(H44A,H44B,H44C), C45(H45A,H45B,H45C)
;
_olex2_submission_special_instructions 'No special instructions were received'
_oxdiff_exptl_absorpt_empirical_details
;
Empirical correction (ABSPACK) includes:
- Absorption correction using spherical harmonics
- Frame scaling
;
_oxdiff_exptl_absorpt_empirical_full_max 1.337
_oxdiff_exptl_absorpt_empirical_full_min 0.650

loop_
_space_group_symop_operation_xyz
'x, y, z'
'-x, -y, -z'

loop_
_atom_site_label
_atom_site_type_symbol
_atom_site_fract_x
_atom_site_fract_y
_atom_site_fract_z
_atom_site_U_iso_or_equiv
_atom_site_adp_type
_atom_site_occupancy
_atom_site_site_symmetry_order
_atom_site_calc_flag
_atom_site_refinement_flags_posn
_atom_site_refinement_flags_adp
_atom_site_refinement_flags_occupancy
_atom_site_disorder_assembly
_atom_site_disorder_group
U1 U 0.47507(2) 0.63078(2) 0.25368(2) 0.01522(7) Uani 1 1 d . . . . .
Si1 Si 0.55812(15) 0.29595(13) 0.22939(7) 0.0204(3) Uani 1 1 d . . . . .
Si2 Si 0.62704(14) 0.72612(13) 0.07782(7) 0.0193(3) Uani 1 1 d . . . . .
Si3 Si 0.66622(14) 0.66019(14) 0.43406(7) 0.0213(3) Uani 1 1 d . . . . .
Si4 Si 0.15078(14) 0.63272(14) 0.35125(8) 0.0222(3) Uani 1 1 d . . . . .
N1 N 0.2816(4) 0.5489(4) 0.1851(2) 0.0189(9) Uani 1 1 d . . . . .
N2 N -0.0529(5) 0.3675(4) 0.0708(3) 0.0285(11) Uani 1 1 d . . . . .
C1 C 0.5873(5) 0.4597(5) 0.2102(3) 0.0188(10) Uani 1 1 d . . . . .
C2 C 0.5485(5) 0.5077(5) 0.1536(3) 0.0175(10) Uani 1 1 d . . . . .
H2 H 0.4836 0.4636 0.1234 0.021 Uiso 1 1 calc R . . . .
C3 C 0.6222(5) 0.6321(5) 0.1493(3) 0.0194(10) Uani 1 1 d . . . . .
C4 C 0.7090(5) 0.6619(5) 0.2058(3) 0.0200(11) Uani 1 1 d . . . . .
H4 H 0.7708 0.7369 0.2164 0.024 Uiso 1 1 calc R . . . .
C5 C 0.6848(5) 0.5587(5) 0.2425(3) 0.0195(11) Uani 1 1 d . . . . .
H5 H 0.7267 0.5558 0.2822 0.023 Uiso 1 1 calc R . . . .
C6 C 0.6614(6) 0.2957(6) 0.3030(3) 0.0286(13) Uani 1 1 d . . . . .
H6A H 0.7470 0.3441 0.2966 0.043 Uiso 1 1 calc GR . . . .
H6B H 0.6587 0.2135 0.3099 0.043 Uiso 1 1 calc GR . . . .
H6C H 0.6318 0.3294 0.3404 0.043 Uiso 1 1 calc GR . . . .
C7 C 0.6140(7) 0.2214(6) 0.1602(3) 0.0356(15) Uani 1 1 d . . . . .
H7A H 0.5589 0.2148 0.1220 0.053 Uiso 1 1 calc GR . . . .
H7B H 0.6133 0.1414 0.1709 0.053 Uiso 1 1 calc GR . . . .
H7C H 0.6987 0.2694 0.1518 0.053 Uiso 1 1 calc GR . . . .
C8 C 0.3903(6) 0.2066(5) 0.2413(3) 0.0276(13) Uani 1 1 d . . . . .
H8A H 0.3608 0.2434 0.2777 0.041 Uiso 1 1 calc GR . . . .
H8B H 0.3848 0.1243 0.2496 0.041 Uiso 1 1 calc GR . . . .
H8C H 0.3386 0.2063 0.2027 0.041 Uiso 1 1 calc GR . . . .
C9 C 0.7352(6) 0.6845(5) 0.0197(3) 0.0233(11) Uani 1 1 d . . . . .
H9A H 0.8180 0.7018 0.0410 0.035 Uiso 1 1 calc GR . . . .
H9B H 0.7410 0.7313 -0.0179 0.035 Uiso 1 1 calc GR . . . .
H9C H 0.7020 0.5991 0.0063 0.035 Uiso 1 1 calc GR . . . .
C10 C 0.4663(6) 0.6888(6) 0.0361(3) 0.0276(12) Uani 1 1 d . . . . .
H10A H 0.4329 0.6025 0.0252 0.041 Uiso 1 1 calc GR . . . .
H10B H 0.4720 0.7315 -0.0031 0.041 Uiso 1 1 calc GR . . . .
H10C H 0.4111 0.7132 0.0646 0.041 Uiso 1 1 calc GR . . . .
C11 C 0.6921(5) 0.8935(5) 0.1029(3) 0.0219(11) Uani 1 1 d . . . . .
H11A H 0.6306 0.9182 0.1265 0.033 Uiso 1 1 calc GR . . . .
H11B H 0.7108 0.9388 0.0648 0.033 Uiso 1 1 calc GR . . . .
H11C H 0.7682 0.9091 0.1303 0.033 Uiso 1 1 calc GR . . . .
C12 C 0.5125(5) 0.6084(5) 0.3840(3) 0.0171(10) Uani 1 1 d . . . . .
C13 C 0.4240(5) 0.6739(5) 0.3799(3) 0.0193(11) Uani 1 1 d . . . . .
H13 H 0.4415 0.7553 0.3946 0.023 Uiso 1 1 calc R . . . .
C14 C 0.3052(5) 0.5993(5) 0.3505(3) 0.0216(11) Uani 1 1 d . . . . .
C15 C 0.3200(5) 0.4814(5) 0.3378(3) 0.0194(10) Uani 1 1 d . . . . .
H15 H 0.2573 0.4124 0.3193 0.023 Uiso 1 1 calc R . . . .
C16 C 0.4429(5) 0.4867(5) 0.3573(3) 0.0205(11) Uani 1 1 d . . . . .
H16 H 0.4752 0.4217 0.3538 0.025 Uiso 1 1 calc R . . . .
C17 C 0.6914(6) 0.5247(6) 0.4713(3) 0.0306(13) Uani 1 1 d . . . . .
H17A H 0.6186 0.4839 0.4945 0.046 Uiso 1 1 calc GR . . . .
H17B H 0.7651 0.5513 0.5010 0.046 Uiso 1 1 calc GR . . . .
H17C H 0.7034 0.4695 0.4375 0.046 Uiso 1 1 calc GR . . . .
C18 C 0.8092(6) 0.7367(6) 0.3886(3) 0.0283(13) Uani 1 1 d . . . . .
H18A H 0.8431 0.6762 0.3703 0.042 Uiso 1 1 calc GR . . . .
H18B H 0.8722 0.7933 0.4181 0.042 Uiso 1 1 calc GR . . . .
H18C H 0.7854 0.7797 0.3542 0.042 Uiso 1 1 calc GR . . . .
C19 C 0.6487(6) 0.7712(6) 0.4995(3) 0.0314(13) Uani 1 1 d . . . . .
H19A H 0.6374 0.8410 0.4801 0.047 Uiso 1 1 calc GR . . . .
H19B H 0.7234 0.7966 0.5285 0.047 Uiso 1 1 calc GR . . . .
H19C H 0.5762 0.7330 0.5235 0.047 Uiso 1 1 calc GR . . . .
C20 C 0.0862(6) 0.5912(7) 0.4321(3) 0.0365(15) Uani 1 1 d . . . . .
H20A H 0.0674 0.5050 0.4355 0.055 Uiso 1 1 calc GR . . . .
H20B H 0.0102 0.6128 0.4362 0.055 Uiso 1 1 calc GR . . . .
H20C H 0.1479 0.6346 0.4662 0.055 Uiso 1 1 calc GR . . . .
C21 C 0.1730(6) 0.7988(6) 0.3444(4) 0.0358(15) Uani 1 1 d . . . . .
H21A H 0.2278 0.8455 0.3802 0.054 Uiso 1 1 calc GR . . . .
H21B H 0.0923 0.8124 0.3452 0.054 Uiso 1 1 calc GR . . . .
H21C H 0.2104 0.8237 0.3040 0.054 Uiso 1 1 calc GR . . . .
C22 C 0.0346(6) 0.5415(6) 0.2852(3) 0.0313(13) Uani 1 1 d . . . . .
H22A H 0.0405 0.5881 0.2475 0.047 Uiso 1 1 calc GR . . . .
H22B H -0.0496 0.5220 0.3002 0.047 Uiso 1 1 calc GR . . . .
H22C H 0.0530 0.4675 0.2739 0.047 Uiso 1 1 calc GR . . . .
C23 C 0.6071(5) 0.9536(5) 0.3313(3) 0.0194(11) Uani 1 1 d . . . . .
C24 C 0.5015(6) 0.9802(5) 0.3542(3) 0.0262(12) Uani 1 1 d . . . . .
H24 H 0.4237 0.9499 0.3306 0.031 Uiso 1 1 calc R . . . .
C25 C 0.5121(7) 1.0515(6) 0.4119(3) 0.0364(16) Uani 1 1 d . . . . .
H25 H 0.4406 1.0668 0.4271 0.044 Uiso 1 1 calc R . . . .
C26 C 0.6262(8) 1.0997(6) 0.4470(3) 0.0368(16) Uani 1 1 d . . . . .
H26 H 0.6323 1.1469 0.4858 0.044 Uiso 1 1 calc R . . . .
C27 C 0.7330(7) 1.0770(6) 0.4236(3) 0.0351(15) Uani 1 1 d . . . . .
H27 H 0.8113 1.1107 0.4464 0.042 Uiso 1 1 calc R . . . .
C28 C 0.7235(6) 1.0045(5) 0.3665(3) 0.0267(12) Uani 1 1 d . . . . .
H28 H 0.7953 0.9897 0.3515 0.032 Uiso 1 1 calc R . . . .
C29 C 0.5974(5) 0.8778(5) 0.2692(3) 0.0206(11) Uani 1 1 d . . . . .
H29 H 0.6751 0.9029 0.2456 0.025 Uiso 1 1 calc R . . . .
C30 C 0.4887(5) 0.8463(5) 0.2281(3) 0.0197(11) Uani 1 1 d . . . . .
C31 C 0.3826(5) 0.7831(5) 0.2013(3) 0.0181(10) Uani 1 1 d . . . . .
C32 C 0.2671(5) 0.7441(5) 0.1636(3) 0.0184(10) Uani 1 1 d . . . . .
C33 C 0.2200(6) 0.8351(5) 0.1332(3) 0.0214(11) Uani 1 1 d . . . . .
C34 C 0.3068(6) 0.9390(5) 0.1096(3) 0.0245(12) Uani 1 1 d . . . . .
H34 H 0.3930 0.9492 0.1142 0.029 Uiso 1 1 calc R . . . .
C35 C 0.2670(6) 1.0270(5) 0.0796(3) 0.0259(12) Uani 1 1 d . . . . .
H35 H 0.3266 1.0949 0.0648 0.031 Uiso 1 1 calc R . . . .
C36 C 0.1387(6) 1.0139(5) 0.0716(3) 0.0272(12) Uani 1 1 d . . . . .
H36 H 0.1118 1.0715 0.0506 0.033 Uiso 1 1 calc R . . . .
C37 C 0.0510(6) 0.9130(5) 0.0955(3) 0.0283(13) Uani 1 1 d . . . . .
H37 H -0.0350 0.9038 0.0910 0.034 Uiso 1 1 calc R . . . .
C38 C 0.0913(5) 0.8262(5) 0.1259(3) 0.0229(11) Uani 1 1 d . . . . .
H38 H 0.0312 0.7601 0.1419 0.028 Uiso 1 1 calc R . . . .
C39 C 0.2126(5) 0.6154(5) 0.1546(3) 0.0198(11) Uani 1 1 d . . . . .
C40 C 0.1011(6) 0.5531(5) 0.1159(3) 0.0237(11) Uani 1 1 d . . . . .
H40 H 0.0567 0.5985 0.0955 0.028 Uiso 1 1 calc R . . . .
C41 C 0.0551(5) 0.4266(5) 0.1072(3) 0.0214(11) Uani 1 1 d . . . . .
C42 C 0.1291(5) 0.3606(5) 0.1385(3) 0.0194(10) Uani 1 1 d . . . . .
H42 H 0.1049 0.2758 0.1334 0.023 Uiso 1 1 calc R . . . .
C43 C 0.2355(5) 0.4259(5) 0.1757(3) 0.0176(10) Uani 1 1 d . . . . .
H43 H 0.2805 0.3817 0.1967 0.021 Uiso 1 1 calc R . . . .
C44 C -0.1406(6) 0.4336(5) 0.0536(3) 0.0275(13) Uani 1 1 d . . . . .
H44A H -0.1652 0.4671 0.0927 0.041 Uiso 1 1 calc GR . . . .
H44B H -0.2145 0.3787 0.0300 0.041 Uiso 1 1 calc GR . . . .
H44C H -0.0999 0.4985 0.0269 0.041 Uiso 1 1 calc GR . . . .
C45 C -0.0969(6) 0.2354(5) 0.0604(3) 0.0273(12) Uani 1 1 d . . . . .
H45A H -0.0289 0.2079 0.0460 0.041 Uiso 1 1 calc GR . . . .
H45B H -0.1660 0.2108 0.0278 0.041 Uiso 1 1 calc GR . . . .
H45C H -0.1250 0.2001 0.1005 0.041 Uiso 1 1 calc GR . . . .
C46 C 1.0514(7) 0.8118(7) 0.7329(4) 0.0383(15) Uani 1 1 d . . . . .
H46 H 1.1015 0.7778 0.7579 0.046 Uiso 1 1 calc R . . . .
C47 C 1.0163(7) 0.7689(7) 0.6690(4) 0.0406(16) Uani 1 1 d . . . . .
H47 H 1.0442 0.7075 0.6506 0.049 Uiso 1 1 calc R . . . .
C48 C 0.9391(7) 0.8175(6) 0.6321(4) 0.0421(17) Uani 1 1 d . . . . .
H48 H 0.9131 0.7872 0.5893 0.051 Uiso 1 1 calc R . . . .
C49 C 0.9013(8) 0.9110(7) 0.6595(4) 0.0454(18) Uani 1 1 d . . . . .
H49 H 0.8518 0.9455 0.6344 0.054 Uiso 1 1 calc R . . . .
C50 C 0.9362(8) 0.9541(7) 0.7240(4) 0.0434(17) Uani 1 1 d . . . . .
H50 H 0.9082 1.0154 0.7425 0.052 Uiso 1 1 calc R . . . .
C51 C 1.0125(7) 0.9057(6) 0.7606(4) 0.0395(16) Uani 1 1 d . . . . .
H51 H 1.0379 0.9355 0.8036 0.047 Uiso 1 1 calc R . . . .

loop_
_atom_site_aniso_label
_atom_site_aniso_U_11
_atom_site_aniso_U_22
_atom_site_aniso_U_33
_atom_site_aniso_U_23
_atom_site_aniso_U_13
_atom_site_aniso_U_12
U1 0.01491(10) 0.01534(10) 0.01609(10) 0.00443(6) 0.00191(6) 0.00512(6)
Si1 0.0235(7) 0.0152(6) 0.0242(7) 0.0054(5) 0.0045(6) 0.0075(6)
Si2 0.0206(7) 0.0186(7) 0.0187(7) 0.0051(5) 0.0031(6) 0.0052(5)
Si3 0.0205(7) 0.0250(7) 0.0198(7) 0.0026(6) 0.0002(6) 0.0096(6)
Si4 0.0171(7) 0.0266(7) 0.0250(8) 0.0081(6) 0.0045(6) 0.0086(6)
N1 0.016(2) 0.018(2) 0.022(2) 0.0028(17) -0.0029(18) 0.0046(17)
N2 0.024(3) 0.023(2) 0.037(3) 0.002(2) -0.009(2) 0.007(2)
C1 0.019(3) 0.019(2) 0.018(3) 0.002(2) 0.000(2) 0.007(2)
C2 0.017(2) 0.020(2) 0.015(2) 0.0075(19) 0.0060(19) 0.004(2)
C3 0.018(3) 0.024(3) 0.016(2) 0.001(2) 0.001(2) 0.006(2)
C4 0.016(3) 0.019(2) 0.024(3) 0.004(2) 0.002(2) 0.004(2)
C5 0.023(3) 0.015(2) 0.023(3) 0.002(2) 0.001(2) 0.009(2)
C6 0.027(3) 0.027(3) 0.034(3) 0.008(2) 0.000(3) 0.010(2)
C7 0.045(4) 0.031(3) 0.036(4) -0.001(3) 0.009(3) 0.018(3)
C8 0.027(3) 0.018(3) 0.038(3) 0.005(2) 0.002(3) 0.005(2)
C9 0.025(3) 0.019(3) 0.026(3) 0.002(2) 0.006(2) 0.006(2)
C10 0.027(3) 0.030(3) 0.026(3) 0.009(2) 0.002(2) 0.008(2)
C11 0.023(3) 0.018(3) 0.022(3) 0.003(2) 0.007(2) 0.003(2)
C12 0.020(3) 0.016(2) 0.017(2) 0.0095(19) 0.008(2) 0.007(2)
C13 0.018(3) 0.019(2) 0.023(3) 0.013(2) 0.006(2) 0.006(2)
C14 0.020(3) 0.024(3) 0.023(3) 0.008(2) 0.003(2) 0.010(2)
C15 0.020(3) 0.021(3) 0.017(2) 0.005(2) 0.005(2) 0.005(2)
C16 0.022(3) 0.021(3) 0.021(3) 0.005(2) 0.002(2) 0.009(2)
C17 0.032(3) 0.035(3) 0.029(3) 0.007(3) -0.003(3) 0.016(3)
C18 0.019(3) 0.032(3) 0.032(3) -0.002(3) -0.002(2) 0.007(2)
C19 0.029(3) 0.038(3) 0.028(3) -0.003(3) -0.001(3) 0.014(3)
C20 0.026(3) 0.060(4) 0.033(3) 0.018(3) 0.009(3) 0.023(3)
C21 0.025(3) 0.031(3) 0.056(4) 0.006(3) 0.008(3) 0.016(3)
C22 0.017(3) 0.039(3) 0.037(3) 0.007(3) 0.006(2) 0.007(2)
C23 0.022(3) 0.016(2) 0.019(3) 0.006(2) 0.006(2) 0.003(2)
C24 0.027(3) 0.017(3) 0.033(3) 0.006(2) 0.010(2) 0.003(2)
C25 0.047(4) 0.023(3) 0.041(4) 0.005(3) 0.023(3) 0.010(3)
C26 0.058(5) 0.023(3) 0.024(3) 0.000(2) 0.012(3) 0.004(3)
C27 0.042(4) 0.027(3) 0.028(3) 0.003(3) -0.004(3) 0.000(3)
C28 0.031(3) 0.020(3) 0.026(3) 0.004(2) 0.001(2) 0.003(2)
C29 0.018(3) 0.022(3) 0.022(3) 0.003(2) 0.000(2) 0.006(2)
C30 0.023(3) 0.016(2) 0.019(3) 0.004(2) 0.002(2) 0.004(2)
C31 0.019(3) 0.019(2) 0.016(2) 0.0039(19) 0.005(2) 0.005(2)
C32 0.018(3) 0.017(2) 0.021(3) 0.004(2) 0.004(2) 0.006(2)
C33 0.025(3) 0.020(3) 0.020(3) 0.005(2) 0.003(2) 0.008(2)
C34 0.020(3) 0.022(3) 0.030(3) 0.004(2) 0.001(2) 0.005(2)
C35 0.030(3) 0.015(2) 0.030(3) 0.005(2) -0.004(2) 0.003(2)
C36 0.034(3) 0.023(3) 0.028(3) 0.006(2) -0.002(3) 0.013(2)
C37 0.025(3) 0.027(3) 0.035(3) -0.003(2) -0.004(3) 0.013(2)
C38 0.021(3) 0.019(3) 0.031(3) 0.002(2) -0.001(2) 0.009(2)
C39 0.019(3) 0.022(3) 0.019(3) 0.006(2) 0.005(2) 0.006(2)
C40 0.022(3) 0.021(3) 0.029(3) 0.002(2) -0.003(2) 0.008(2)
C41 0.021(3) 0.021(3) 0.024(3) 0.003(2) 0.000(2) 0.009(2)
C42 0.022(3) 0.014(2) 0.020(3) 0.002(2) 0.001(2) 0.003(2)
C43 0.016(2) 0.019(2) 0.020(3) 0.006(2) 0.002(2) 0.007(2)
C44 0.022(3) 0.024(3) 0.035(3) 0.009(2) -0.003(2) 0.006(2)
C45 0.022(3) 0.026(3) 0.033(3) 0.000(2) -0.001(2) 0.007(2)
C46 0.033(4) 0.042(4) 0.042(4) 0.014(3) 0.004(3) 0.011(3)
C47 0.034(4) 0.034(3) 0.054(5) 0.006(3) 0.010(3) 0.010(3)
C48 0.037(4) 0.032(3) 0.051(4) -0.001(3) -0.001(3) 0.004(3)
C49 0.040(4) 0.045(4) 0.054(5) 0.004(3) -0.006(3) 0.018(3)
C50 0.041(4) 0.036(4) 0.056(5) 0.006(3) 0.005(3) 0.015(3)
C51 0.039(4) 0.034(3) 0.045(4) 0.008(3) 0.008(3) 0.009(3)

loop_
_atom_type_symbol
_atom_type_description
_atom_type_scat_dispersion_real
_atom_type_scat_dispersion_imag
_atom_type_scat_source
C C 0.0181 0.0091 'International Tables Vol C Tables 4.2.6.8 and 6.1.1.4'
H H 0.0000 0.0000 'International Tables Vol C Tables 4.2.6.8 and 6.1.1.4'
N N 0.0311 0.0180 'International Tables Vol C Tables 4.2.6.8 and 6.1.1.4'
Si Si 0.2541 0.3302 'International Tables Vol C Tables 4.2.6.8 and 6.1.1.4'
U U -4.3638 13.4090 'International Tables Vol C Tables 4.2.6.8 and 6.1.1.4'

loop_
_geom_angle_atom_site_label_1
_geom_angle_atom_site_label_2
_geom_angle_atom_site_label_3
_geom_angle
_geom_angle_site_symmetry_1
_geom_angle_site_symmetry_3
_geom_angle_publ_flag
N1 U1 C2 77.56(16) . . ?
N1 U1 C3 91.90(16) . . ?
N1 U1 C4 121.83(16) . . ?
N1 U1 C5 124.55(16) . . ?
N1 U1 C12 128.38(16) . . ?
N1 U1 C13 111.05(16) . . ?
N1 U1 C14 81.90(16) . . ?
N1 U1 C16 105.20(16) . . ?
N1 U1 C29 120.93(15) . . ?
N1 U1 C30 90.85(16) . . ?
N1 U1 C31 62.37(16) . . ?
C2 U1 C3 30.11(15) . . ?
C2 U1 C4 48.99(16) . . ?
C2 U1 C14 142.45(16) . . ?
C2 U1 C16 106.75(15) . . ?
C2 U1 C29 115.99(16) . . ?
C3 U1 C14 172.07(17) . . ?
C4 U1 C3 30.26(16) . . ?
C4 U1 C14 154.60(16) . . ?
C4 U1 C29 75.10(16) . . ?
C5 U1 C2 48.76(16) . . ?
C5 U1 C3 49.75(16) . . ?
C5 U1 C4 29.77(16) . . ?
C5 U1 C12 84.36(16) . . ?
C5 U1 C13 113.63(16) . . ?
C5 U1 C14 130.78(16) . . ?
C5 U1 C16 81.89(16) . . ?
C5 U1 C29 97.51(16) . . ?
C12 U1 C2 126.35(15) . . ?
C12 U1 C3 132.89(16) . . ?
C12 U1 C4 104.00(16) . . ?
C12 U1 C14 50.62(16) . . ?
C12 U1 C16 30.56(16) . . ?
C12 U1 C29 91.06(16) . . ?
C13 U1 C2 155.09(15) . . ?
C13 U1 C3 156.95(16) . . ?
C13 U1 C4 127.07(16) . . ?
C13 U1 C12 30.15(15) . . ?
C13 U1 C14 29.99(17) . . ?
C13 U1 C16 48.91(16) . . ?
C13 U1 C29 80.54(16) . . ?
C16 U1 C3 128.52(16) . . ?
C16 U1 C4 110.21(16) . . ?
C16 U1 C14 49.55(16) . . ?
C16 U1 C29 121.61(16) . . ?
C29 U1 C3 85.89(16) . . ?
C29 U1 C14 101.52(17) . . ?
C30 U1 C2 112.45(16) . . ?
C30 U1 C3 86.13(17) . . ?
C30 U1 C4 90.32(17) . . ?
C30 U1 C5 118.78(17) . . ?
C30 U1 C12 112.74(16) . . ?
C30 U1 C13 91.23(16) . . ?
C30 U1 C14 98.85(17) . . ?
C30 U1 C16 140.01(17) . . ?
C30 U1 C29 30.08(17) . . ?
C30 U1 C31 28.67(18) . . ?
C31 U1 C2 106.43(16) . . ?
C31 U1 C3 90.52(16) . . ?
C31 U1 C4 107.55(16) . . ?
C31 U1 C5 137.01(16) . . ?
C31 U1 C12 127.03(16) . . ?
C31 U1 C13 98.09(16) . . ?
C31 U1 C14 90.97(16) . . ?
C31 U1 C16 140.52(16) . . ?
C31 U1 C29 58.64(16) . . ?
C6 Si1 C1 107.7(3) . . ?
C7 Si1 C1 106.6(3) . . ?
C7 Si1 C6 107.3(3) . . ?
C7 Si1 C8 108.7(3) . . ?
C8 Si1 C1 115.7(3) . . ?
C8 Si1 C6 110.5(3) . . ?
C3 Si2 C9 106.6(2) . . ?
C3 Si2 C11 111.3(3) . . ?
C10 Si2 C3 110.6(3) . . ?
C10 Si2 C9 108.7(3) . . ?
C10 Si2 C11 110.5(3) . . ?
C11 Si2 C9 109.1(3) . . ?
C12 Si3 C17 108.6(3) . . ?
C12 Si3 C18 115.3(3) . . ?
C17 Si3 C18 108.3(3) . . ?
C19 Si3 C12 106.1(3) . . ?
C19 Si3 C17 110.0(3) . . ?
C19 Si3 C18 108.5(3) . . ?
C20 Si4 C14 106.4(3) . . ?
C20 Si4 C21 107.7(3) . . ?
C20 Si4 C22 109.3(3) . . ?
C21 Si4 C14 111.9(3) . . ?
C22 Si4 C14 112.1(3) . . ?
C22 Si4 C21 109.3(3) . . ?
C39 N1 U1 126.8(3) . . ?
C43 N1 U1 116.2(3) . . ?
C43 N1 C39 117.0(5) . . ?
C41 N2 C44 119.2(5) . . ?
C41 N2 C45 121.3(5) . . ?
C45 N2 C44 118.1(5) . . ?
Si1 C1 U1 131.1(3) . . ?
C2 C1 U1 73.3(3) . . ?
C2 C1 Si1 129.5(4) . . ?
C5 C1 U1 73.1(3) . . ?
C5 C1 Si1 123.2(4) . . ?
C5 C1 C2 105.1(5) . . ?
U1 C2 H2 115.1 . . ?
C1 C2 U1 76.8(3) . . ?
C1 C2 H2 124.5 . . ?
C1 C2 C3 111.0(5) . . ?
C3 C2 U1 75.5(3) . . ?
C3 C2 H2 124.5 . . ?
Si2 C3 U1 124.8(2) . . ?
C2 C3 U1 74.4(3) . . ?
C2 C3 Si2 127.0(4) . . ?
C2 C3 C4 105.3(5) . . ?
C4 C3 U1 74.7(3) . . ?
C4 C3 Si2 126.7(4) . . ?
U1 C4 H4 116.8 . . ?
C3 C4 U1 75.0(3) . . ?
C3 C4 H4 125.8 . . ?
C5 C4 U1 74.4(3) . . ?
C5 C4 C3 108.4(5) . . ?
C5 C4 H4 125.8 . . ?
U1 C5 H5 114.1 . . ?
C1 C5 U1 77.1(3) . . ?
C1 C5 H5 124.9 . . ?
C4 C5 U1 75.8(3) . . ?
C4 C5 C1 110.1(5) . . ?
C4 C5 H5 124.9 . . ?
Si1 C6 H6A 109.5 . . ?
Si1 C6 H6B 109.5 . . ?
Si1 C6 H6C 109.5 . . ?
H6A C6 H6B 109.5 . . ?
H6A C6 H6C 109.5 . . ?
H6B C6 H6C 109.5 . . ?
Si1 C7 H7A 109.5 . . ?
Si1 C7 H7B 109.5 . . ?
Si1 C7 H7C 109.5 . . ?
H7A C7 H7B 109.5 . . ?
H7A C7 H7C 109.5 . . ?
H7B C7 H7C 109.5 . . ?
Si1 C8 H8A 109.5 . . ?
Si1 C8 H8B 109.5 . . ?
Si1 C8 H8C 109.5 . . ?
H8A C8 H8B 109.5 . . ?
H8A C8 H8C 109.5 . . ?
H8B C8 H8C 109.5 . . ?
Si2 C9 H9A 109.5 . . ?
Si2 C9 H9B 109.5 . . ?
Si2 C9 H9C 109.5 . . ?
H9A C9 H9B 109.5 . . ?
H9A C9 H9C 109.5 . . ?
H9B C9 H9C 109.5 . . ?
Si2 C10 H10A 109.5 . . ?
Si2 C10 H10B 109.5 . . ?
Si2 C10 H10C 109.5 . . ?
H10A C10 H10B 109.5 . . ?
H10A C10 H10C 109.5 . . ?
H10B C10 H10C 109.5 . . ?
Si2 C11 H11A 109.5 . . ?
Si2 C11 H11B 109.5 . . ?
Si2 C11 H11C 109.5 . . ?
H11A C11 H11B 109.5 . . ?
H11A C11 H11C 109.5 . . ?
H11B C11 H11C 109.5 . . ?
Si3 C12 U1 127.3(2) . . ?
C13 C12 U1 74.9(3) . . ?
C13 C12 Si3 125.2(4) . . ?
C13 C12 C16 104.6(5) . . ?
C16 C12 U1 75.0(3) . . ?
C16 C12 Si3 128.2(4) . . ?
U1 C13 H13 116.3 . . ?
C12 C13 U1 74.9(3) . . ?
C12 C13 H13 124.3 . . ?
C12 C13 C14 111.4(5) . . ?
C14 C13 U1 76.1(3) . . ?
C14 C13 H13 124.3 . . ?
Si4 C14 U1 129.1(3) . . ?
C13 C14 U1 73.9(3) . . ?
C13 C14 Si4 126.7(4) . . ?
C13 C14 C15 105.1(5) . . ?
C15 C14 U1 75.1(3) . . ?
C15 C14 Si4 125.9(4) . . ?
U1 C15 H15 117.3 . . ?
C14 C15 U1 74.8(3) . . ?
C14 C15 H15 125.3 . . ?
C16 C15 U1 74.4(3) . . ?
C16 C15 C14 109.3(5) . . ?
C16 C15 H15 125.3 . . ?
U1 C16 H16 116.0 . . ?
C12 C16 U1 74.4(3) . . ?
C12 C16 H16 125.2 . . ?
C15 C16 U1 76.3(3) . . ?
C15 C16 C12 109.5(5) . . ?
C15 C16 H16 125.2 . . ?
Si3 C17 H17A 109.5 . . ?
Si3 C17 H17B 109.5 . . ?
Si3 C17 H17C 109.5 . . ?
H17A C17 H17B 109.5 . . ?
H17A C17 H17C 109.5 . . ?
H17B C17 H17C 109.5 . . ?
Si3 C18 H18A 109.5 . . ?
Si3 C18 H18B 109.5 . . ?
Si3 C18 H18C 109.5 . . ?
H18A C18 H18B 109.5 . . ?
H18A C18 H18C 109.5 . . ?
H18B C18 H18C 109.5 . . ?
Si3 C19 H19A 109.5 . . ?
Si3 C19 H19B 109.5 . . ?
Si3 C19 H19C 109.5 . . ?
H19A C19 H19B 109.5 . . ?
H19A C19 H19C 109.5 . . ?
H19B C19 H19C 109.5 . . ?
Si4 C20 H20A 109.5 . . ?
Si4 C20 H20B 109.5 . . ?
Si4 C20 H20C 109.5 . . ?
H20A C20 H20B 109.5 . . ?
H20A C20 H20C 109.5 . . ?
H20B C20 H20C 109.5 . . ?
Si4 C21 H21A 109.5 . . ?
Si4 C21 H21B 109.5 . . ?
Si4 C21 H21C 109.5 . . ?
H21A C21 H21B 109.5 . . ?
H21A C21 H21C 109.5 . . ?
H21B C21 H21C 109.5 . . ?
Si4 C22 H22A 109.5 . . ?
Si4 C22 H22B 109.5 . . ?
Si4 C22 H22C 109.5 . . ?
H22A C22 H22B 109.5 . . ?
H22A C22 H22C 109.5 . . ?
H22B C22 H22C 109.5 . . ?
C24 C23 C29 121.0(5) . . ?
C28 C23 C24 118.3(5) . . ?
C28 C23 C29 120.6(5) . . ?
C23 C24 H24 119.8 . . ?
C25 C24 C23 120.4(6) . . ?
C25 C24 H24 119.8 . . ?
C24 C25 H25 119.4 . . ?
C26 C25 C24 121.1(6) . . ?
C26 C25 H25 119.4 . . ?
C25 C26 H26 120.5 . . ?
C25 C26 C27 119.0(6) . . ?
C27 C26 H26 120.5 . . ?
C26 C27 H27 119.8 . . ?
C28 C27 C26 120.5(6) . . ?
C28 C27 H27 119.8 . . ?
C23 C28 H28 119.7 . . ?
C27 C28 C23 120.6(6) . . ?
C27 C28 H28 119.7 . . ?
U1 C29 H29 112.6 . . ?
C23 C29 U1 124.3(4) . . ?
C23 C29 H29 112.6 . . ?
C30 C29 U1 66.4(3) . . ?
C30 C29 C23 120.7(5) . . ?
C30 C29 H29 112.6 . . ?
C29 C30 U1 83.5(3) . . ?
C31 C30 U1 76.9(3) . . ?
C31 C30 C29 159.4(6) . . ?
C30 C31 U1 74.4(3) . . ?
C30 C31 C32 163.7(5) . . ?
C32 C31 U1 121.6(4) . . ?
C31 C32 C33 119.4(5) . . ?
C31 C32 C39 114.1(5) . . ?
C39 C32 C33 126.3(5) . . ?
C34 C33 C32 119.6(5) . . ?
C38 C33 C32 124.1(5) . . ?
C38 C33 C34 116.3(5) . . ?
C33 C34 H34 119.1 . . ?
C35 C34 C33 121.8(5) . . ?
C35 C34 H34 119.1 . . ?
C34 C35 H35 119.8 . . ?
C36 C35 C34 120.4(5) . . ?
C36 C35 H35 119.8 . . ?
C35 C36 H36 120.5 . . ?
C35 C36 C37 118.9(5) . . ?
C37 C36 H36 120.5 . . ?
C36 C37 H37 119.8 . . ?
C38 C37 C36 120.4(6) . . ?
C38 C37 H37 119.8 . . ?
C33 C38 H38 119.0 . . ?
C37 C38 C33 122.0(5) . . ?
C37 C38 H38 119.0 . . ?
N1 C39 C32 115.0(5) . . ?
N1 C39 C40 119.6(5) . . ?
C40 C39 C32 125.3(5) . . ?
C39 C40 H40 118.7 . . ?
C41 C40 C39 122.5(5) . . ?
C41 C40 H40 118.7 . . ?
N2 C41 C40 122.2(5) . . ?
N2 C41 C42 121.2(5) . . ?
C40 C41 C42 116.6(5) . . ?
C41 C42 H42 120.9 . . ?
C43 C42 C41 118.1(5) . . ?
C43 C42 H42 120.9 . . ?
N1 C43 C42 126.1(5) . . ?
N1 C43 H43 116.9 . . ?
C42 C43 H43 116.9 . . ?
N2 C44 H44A 109.5 . . ?
N2 C44 H44B 109.5 . . ?
N2 C44 H44C 109.5 . . ?
H44A C44 H44B 109.5 . . ?
H44A C44 H44C 109.5 . . ?
H44B C44 H44C 109.5 . . ?
N2 C45 H45A 109.5 . . ?
N2 C45 H45B 109.5 . . ?
N2 C45 H45C 109.5 . . ?
H45A C45 H45B 109.5 . . ?
H45A C45 H45C 109.5 . . ?
H45B C45 H45C 109.5 . . ?
C47 C46 H46 119.7 . . ?
C47 C46 C51 120.5(7) . . ?
C51 C46 H46 119.7 . . ?
C46 C47 H47 120.1 . . ?
C46 C47 C48 119.9(7) . . ?
C48 C47 H47 120.1 . . ?
C47 C48 H48 120.3 . . ?
C49 C48 C47 119.5(7) . . ?
C49 C48 H48 120.3 . . ?
C48 C49 H49 119.6 . . ?
C48 C49 C50 120.7(7) . . ?
C50 C49 H49 119.6 . . ?
C49 C50 H50 120.1 . . ?
C51 C50 C49 119.7(7) . . ?
C51 C50 H50 120.1 . . ?
C46 C51 H51 120.2 . . ?
C50 C51 C46 119.6(8) . . ?
C50 C51 H51 120.2 . . ?

loop_
_geom_bond_atom_site_label_1
_geom_bond_atom_site_label_2
_geom_bond_distance
_geom_bond_site_symmetry_2
_geom_bond_publ_flag
U1 N1 2.419(4) . ?
U1 C2 2.735(5) . ?
U1 C3 2.749(5) . ?
U1 C4 2.745(5) . ?
U1 C5 2.728(5) . ?
U1 C12 2.732(5) . ?
U1 C13 2.732(5) . ?
U1 C14 2.761(6) . ?
U1 C16 2.741(5) . ?
U1 C29 2.747(5) . ?
U1 C30 2.533(5) . ?
U1 C31 2.563(5) . ?
Si1 C1 1.885(5) . ?
Si1 C6 1.863(6) . ?
Si1 C7 1.852(6) . ?
Si1 C8 1.863(6) . ?
Si2 C3 1.867(6) . ?
Si2 C9 1.878(6) . ?
Si2 C10 1.864(6) . ?
Si2 C11 1.876(5) . ?
Si3 C12 1.869(6) . ?
Si3 C17 1.872(6) . ?
Si3 C18 1.874(7) . ?
Si3 C19 1.867(6) . ?
Si4 C14 1.877(6) . ?
Si4 C20 1.864(7) . ?
Si4 C21 1.872(6) . ?
Si4 C22 1.864(7) . ?
N1 C39 1.398(7) . ?
N1 C43 1.352(7) . ?
N2 C41 1.351(8) . ?
N2 C44 1.460(7) . ?
N2 C45 1.451(8) . ?
C1 C2 1.423(7) . ?
C1 C5 1.417(8) . ?
C2 H2 0.9300 . ?
C2 C3 1.425(7) . ?
C3 C4 1.434(8) . ?
C4 H4 0.9300 . ?
C4 C5 1.406(7) . ?
C5 H5 0.9300 . ?
C6 H6A 0.9600 . ?
C6 H6B 0.9600 . ?
C6 H6C 0.9600 . ?
C7 H7A 0.9600 . ?
C7 H7B 0.9600 . ?
C7 H7C 0.9600 . ?
C8 H8A 0.9600 . ?
C8 H8B 0.9600 . ?
C8 H8C 0.9600 . ?
C9 H9A 0.9600 . ?
C9 H9B 0.9600 . ?
C9 H9C 0.9600 . ?
C10 H10A 0.9600 . ?
C10 H10B 0.9600 . ?
C10 H10C 0.9600 . ?
C11 H11A 0.9600 . ?
C11 H11B 0.9600 . ?
C11 H11C 0.9600 . ?
C12 C13 1.421(7) . ?
C12 C16 1.442(8) . ?
C13 H13 0.9300 . ?
C13 C14 1.421(8) . ?
C14 C15 1.435(8) . ?
C15 H15 0.9300 . ?
C15 C16 1.391(8) . ?
C16 H16 0.9300 . ?
C17 H17A 0.9600 . ?
C17 H17B 0.9600 . ?
C17 H17C 0.9600 . ?
C18 H18A 0.9600 . ?
C18 H18B 0.9600 . ?
C18 H18C 0.9600 . ?
C19 H19A 0.9600 . ?
C19 H19B 0.9600 . ?
C19 H19C 0.9600 . ?
C20 H20A 0.9600 . ?
C20 H20B 0.9600 . ?
C20 H20C 0.9600 . ?
C21 H21A 0.9600 . ?
C21 H21B 0.9600 . ?
C21 H21C 0.9600 . ?
C22 H22A 0.9600 . ?
C22 H22B 0.9600 . ?
C22 H22C 0.9600 . ?
C23 C24 1.398(8) . ?
C23 C28 1.395(8) . ?
C23 C29 1.489(8) . ?
C24 H24 0.9300 . ?
C24 C25 1.387(9) . ?
C25 H25 0.9300 . ?
C25 C26 1.372(11) . ?
C26 H26 0.9300 . ?
C26 C27 1.394(11) . ?
C27 H27 0.9300 . ?
C27 C28 1.385(9) . ?
C28 H28 0.9300 . ?
C29 H29 0.9800 . ?
C29 C30 1.386(8) . ?
C30 C31 1.262(8) . ?
C31 C32 1.405(8) . ?
C32 C33 1.470(7) . ?
C32 C39 1.419(7) . ?
C33 C34 1.409(8) . ?
C33 C38 1.406(8) . ?
C34 H34 0.9300 . ?
C34 C35 1.392(8) . ?
C35 H35 0.9300 . ?
C35 C36 1.390(9) . ?
C36 H36 0.9300 . ?
C36 C37 1.393(9) . ?
C37 H37 0.9300 . ?
C37 C38 1.388(8) . ?
C38 H38 0.9300 . ?
C39 C40 1.409(8) . ?
C40 H40 0.9300 . ?
C40 C41 1.389(8) . ?
C41 C42 1.441(8) . ?
C42 H42 0.9300 . ?
C42 C43 1.365(8) . ?
C43 H43 0.9300 . ?
C44 H44A 0.9600 . ?
C44 H44B 0.9600 . ?
C44 H44C 0.9600 . ?
C45 H45A 0.9600 . ?
C45 H45B 0.9600 . ?
C45 H45C 0.9600 . ?
C46 H46 0.9300 . ?
C46 C47 1.375(11) . ?
C46 C51 1.392(11) . ?
C47 H47 0.9300 . ?
C47 C48 1.386(11) . ?
C48 H48 0.9300 . ?
C48 C49 1.380(11) . ?
C49 H49 0.9300 . ?
C49 C50 1.387(11) . ?
C50 H50 0.9300 . ?
C50 C51 1.374(11) . ?
C51 H51 0.9300 . ?
